data_4073071
loop_
_publ_author_name
'Choukroun, Robert'
'Lorber, Christian'
'Vendier, Laure'

_publ_section_title
;
 Reaction of V(C6H6)2with the Borane Adducts of Malononitrile
 [(C6F5)3B&#x00B7;NCCH2CN&#x00B7;B(C6F5)3] and Water [H2O&#x00B7;B(C6F5)3]
;
_journal_issue 14
_journal_name_full Organometallics
_journal_page_first 3604
_journal_paper_doi 10.1021/om070052y
_journal_volume 26
_journal_year 2007
_chemical_compound_source 'synthesis as described'
_chemical_formula_moiety 'C39 H2 B2 F30 N2, 2(C6 H6)'
_chemical_formula_sum 'C51 H14 B2 F30 N2'
_chemical_formula_weight 1246.26
_chemical_name_systematic
;
 ?
;
_space_group_IT_number 14
_symmetry_cell_setting monoclinic
_symmetry_Int_Tables_number 14
_symmetry_space_group_name_Hall '-P 2ybc'
_symmetry_space_group_name_H-M 'P 1 21/c 1'
_atom_sites_solution_hydrogens geom
_atom_sites_solution_primary direct
_atom_sites_solution_secondary difmap
_cell_angle_alpha 90
_cell_angle_beta 100.412(9)
_cell_angle_gamma 90
_cell_formula_units_Z 4
_cell_length_a 19.351(2)
_cell_length_b 12.1862(18)
_cell_length_c 21.235(2)
_cell_measurement_reflns_used 4800
_cell_measurement_temperature 180
_cell_measurement_theta_max 32.168
_cell_measurement_theta_min 2.9091
_cell_measurement_wavelength 0.71073
_cell_volume 4925.1(10)
_computing_cell_refinement 'CrysAlis RED, Oxford Diffraction Ltd.'
_computing_data_collection 'CrysAlis CCD, Oxford Diffraction Ltd.'
_computing_data_reduction 'CrysAlis RED, Oxford Diffraction Ltd.'
_computing_molecular_graphics 'Ortep-3 for Windows (Farrugia, 1997)'
_computing_publication_material 'WinGX publication routines (Farrugia, 1999)'
_computing_structure_refinement 'SHELXL-97 (Sheldrick, 1997)'
_computing_structure_solution 'SIR92 (Giacovazzo et al, 1993)'
_diffrn_ambient_temperature 180
_diffrn_measured_fraction_theta_full 0.998
_diffrn_measured_fraction_theta_max 0.998
_diffrn_measurement_device_type 'Oxford-Diffraction XCALIBUR'
_diffrn_measurement_method \w-\f
_diffrn_radiation_monochromator graphite
_diffrn_radiation_source 'fine-focus sealed tube'
_diffrn_radiation_type MoK\a
_diffrn_reflns_av_R_equivalents 0.068
_diffrn_reflns_av_unetI/netI 0.0759
_diffrn_reflns_limit_h_max 22
_diffrn_reflns_limit_h_min -22
_diffrn_reflns_limit_k_max 14
_diffrn_reflns_limit_k_min -11
_diffrn_reflns_limit_l_max 24
_diffrn_reflns_limit_l_min -24
_diffrn_reflns_number 30125
_diffrn_reflns_theta_full 24.71
_diffrn_reflns_theta_max 24.71
_diffrn_reflns_theta_min 2.92
_diffrn_standards_decay_% 0
_diffrn_standards_interval_count 0
_diffrn_standards_interval_time 0
_diffrn_standards_number 0
_exptl_absorpt_coefficient_mu 0.178
_exptl_absorpt_correction_T_max 0.971
_exptl_absorpt_correction_T_min 0.945
_exptl_absorpt_correction_type multi-scan
_exptl_absorpt_process_details
;
        [c.f. r.h. blessing, acta cryst. (1995), a51, 33-38]
;
_exptl_crystal_colour 'light yellow'
_exptl_crystal_density_diffrn 1.681
_exptl_crystal_density_method 'not measured'
_exptl_crystal_description block
_exptl_crystal_F_000 2456
_exptl_crystal_size_max 0.32
_exptl_crystal_size_mid 0.32
_exptl_crystal_size_min 0.15
_refine_diff_density_max 0.254
_refine_diff_density_min -0.291
_refine_diff_density_rms 0.077
_refine_ls_extinction_method none
_refine_ls_goodness_of_fit_ref 1.03
_refine_ls_hydrogen_treatment constr
_refine_ls_matrix_type full
_refine_ls_number_parameters 766
_refine_ls_number_reflns 8377
_refine_ls_number_restraints 0
_refine_ls_restrained_S_all 1.03
_refine_ls_R_factor_all 0.125
_refine_ls_R_factor_gt 0.0604
_refine_ls_shift/su_max 0
_refine_ls_shift/su_mean 0
_refine_ls_structure_factor_coef Fsqd
_refine_ls_weighting_details 'calc w=1/[\s^2^(Fo^2^)+(0.0677P)^2^+0.0000P] where P=(Fo^2^+2Fc^2^)/3'
_refine_ls_weighting_scheme calc
_refine_ls_wR_factor_gt 0.1253
_refine_ls_wR_factor_ref 0.1535
_reflns_number_gt 4908
_reflns_number_total 8377
_reflns_threshold_expression >2\s(I)
_cod_data_source_file om070052y-file001.cif
_cod_data_source_block (2)
_cod_original_cell_volume 4925.0(10)
_cod_database_code 4073071

loop_
_symmetry_equiv_pos_as_xyz
'x, y, z'
'-x, y+1/2, -z+1/2'
'-x, -y, -z'
'x, -y-1/2, z-1/2'

loop_
_atom_site_label
_atom_site_type_symbol
_atom_site_fract_x
_atom_site_fract_y
_atom_site_fract_z
_atom_site_U_iso_or_equiv
_atom_site_adp_type
_atom_site_occupancy
_atom_site_symmetry_multiplicity
_atom_site_calc_flag
_atom_site_refinement_flags
C1 C 0.7336(2) 0.5190(3) 0.14911(17) 0.0346(9) Uani 1 1 d .
H1A H 0.7694 0.5524 0.1287 0.042 Uiso 1 1 calc R
H1B H 0.6884 0.5298 0.1215 0.042 Uiso 1 1 calc R
N1 N 0.75824(16) 0.3117(3) 0.16605(14) 0.0342(8) Uani 1 1 d .
N2 N 0.73089(16) 0.6051(2) 0.25940(16) 0.0341(8) Uani 1 1 d .
C10 C 0.8265(2) 0.1603(3) 0.12334(18) 0.0325(9) Uani 1 1 d .
C11 C 0.80041(19) 0.1833(3) 0.05982(18) 0.0332(9) Uani 1 1 d .
C12 C 0.8332(2) 0.1589(3) 0.01009(18) 0.0388(10) Uani 1 1 d .
C13 C 0.8964(2) 0.1066(3) 0.0219(2) 0.0422(10) Uani 1 1 d .
C14 C 0.9262(2) 0.0822(3) 0.0842(2) 0.0428(10) Uani 1 1 d .
C15 C 0.8912(2) 0.1084(3) 0.13269(19) 0.0382(10) Uani 1 1 d .
C16 C 0.8228(2) 0.1843(3) 0.25150(17) 0.0344(9) Uani 1 1 d .
C17 C 0.8094(2) 0.1180(3) 0.30011(19) 0.0439(11) Uani 1 1 d .
C18 C 0.8487(3) 0.1172(4) 0.3606(2) 0.0560(13) Uani 1 1 d .
C19 C 0.9042(3) 0.1846(4) 0.3760(2) 0.0548(12) Uani 1 1 d .
C20 C 0.9206(2) 0.2536(4) 0.3308(2) 0.0507(12) Uani 1 1 d .
C21 C 0.8802(2) 0.2526(3) 0.27040(19) 0.0412(10) Uani 1 1 d .
C22 C 0.7091(2) 0.1128(3) 0.16549(16) 0.0328(9) Uani 1 1 d .
C23 C 0.6408(2) 0.1492(3) 0.16346(19) 0.0446(11) Uani 1 1 d .
C24 C 0.5831(2) 0.0831(4) 0.1489(2) 0.0539(12) Uani 1 1 d .
C25 C 0.5909(3) -0.0247(4) 0.1376(2) 0.0565(13) Uani 1 1 d .
C26 C 0.6573(3) -0.0670(4) 0.1408(2) 0.0509(12) Uani 1 1 d .
C27 C 0.7132(2) 0.0020(3) 0.15409(18) 0.0412(10) Uani 1 1 d .
C28 C 0.6593(2) 0.7429(3) 0.30881(16) 0.0308(9) Uani 1 1 d .
C29 C 0.6606(2) 0.8476(3) 0.33397(18) 0.0382(10) Uani 1 1 d .
C30 C 0.6065(3) 0.9209(3) 0.3178(2) 0.0517(13) Uani 1 1 d .
C31 C 0.5475(3) 0.8890(4) 0.2761(2) 0.0606(14) Uani 1 1 d .
C32 C 0.5435(2) 0.7875(4) 0.2504(2) 0.0550(12) Uani 1 1 d .
C33 C 0.5983(2) 0.7173(3) 0.26644(18) 0.0378(10) Uani 1 1 d .
C34 C 0.7967(2) 0.6949(3) 0.35992(17) 0.0320(9) Uani 1 1 d .
C35 C 0.8350(2) 0.6648(3) 0.41921(19) 0.0382(10) Uani 1 1 d .
C36 C 0.9005(2) 0.7053(3) 0.44410(19) 0.0443(11) Uani 1 1 d .
C37 C 0.9312(2) 0.7791(4) 0.4092(2) 0.0518(12) Uani 1 1 d .
C38 C 0.8962(2) 0.8121(3) 0.3511(2) 0.0492(11) Uani 1 1 d .
C39 C 0.8313(2) 0.7703(3) 0.32742(19) 0.0381(10) Uani 1 1 d .
C40 C 0.6891(2) 0.5480(3) 0.36371(18) 0.0336(9) Uani 1 1 d .
C41 C 0.6536(2) 0.5693(3) 0.4127(2) 0.0448(11) Uani 1 1 d .
C42 C 0.6217(2) 0.4897(4) 0.4434(2) 0.0571(13) Uani 1 1 d .
C43 C 0.6241(2) 0.3826(4) 0.4240(3) 0.0578(13) Uani 1 1 d .
C44 C 0.6598(2) 0.3569(3) 0.3774(3) 0.0538(13) Uani 1 1 d .
C45 C 0.6921(2) 0.4379(3) 0.3484(2) 0.0418(10) Uani 1 1 d .
C50 C 0.6285(3) 0.9226(5) 0.5019(2) 0.0634(14) Uani 1 1 d .
H50 H 0.6533 0.8848 0.475 0.076 Uiso 1 1 calc R
C51 C 0.6307(3) 1.0343(5) 0.5044(2) 0.0609(13) Uani 1 1 d .
H51 H 0.6564 1.073 0.4788 0.073 Uiso 1 1 calc R
C52 C 0.5949(3) 1.0894(4) 0.5446(2) 0.0621(13) Uani 1 1 d .
H52 H 0.5967 1.1656 0.5464 0.074 Uiso 1 1 calc R
C53 C 0.5569(3) 1.0339(5) 0.5816(2) 0.0653(14) Uani 1 1 d .
H53 H 0.5326 1.0719 0.6087 0.078 Uiso 1 1 calc R
C54 C 0.5542(3) 0.9218(6) 0.5794(2) 0.0743(17) Uani 1 1 d .
H54 H 0.5285 0.8834 0.6051 0.089 Uiso 1 1 calc R
C55 C 0.5897(3) 0.8662(4) 0.5390(3) 0.0716(16) Uani 1 1 d .
H55 H 0.5874 0.79 0.5369 0.086 Uiso 1 1 calc R
C56 C 0.8288(4) 0.7991(6) 0.5765(4) 0.091(2) Uani 1 1 d .
H56 H 0.8005 0.7416 0.5581 0.109 Uiso 1 1 calc R
C57 C 0.8352(4) 0.8906(6) 0.5416(3) 0.0873(18) Uani 1 1 d .
H57 H 0.8109 0.8958 0.4997 0.105 Uiso 1 1 calc R
C58 C 0.8759(4) 0.9727(5) 0.5669(4) 0.093(2) Uani 1 1 d .
H58 H 0.8802 1.0346 0.5422 0.112 Uiso 1 1 calc R
C59 C 0.9119(3) 0.9681(6) 0.6289(4) 0.097(2) Uani 1 1 d .
H59 H 0.9401 1.0262 0.6465 0.117 Uiso 1 1 calc R
C60 C 0.9049(3) 0.8726(8) 0.6654(3) 0.098(2) Uani 1 1 d .
H60 H 0.9285 0.8665 0.7075 0.117 Uiso 1 1 calc R
C61 C 0.8631(4) 0.7906(5) 0.6373(4) 0.091(2) Uani 1 1 d .
H61 H 0.858 0.7272 0.6605 0.11 Uiso 1 1 calc R
C2 C 0.74760(19) 0.4019(3) 0.15796(16) 0.0310(9) Uani 1 1 d .
C3 C 0.7335(2) 0.5709(3) 0.2106(2) 0.0330(9) Uani 1 1 d .
F11 F 0.73610(11) 0.23295(18) 0.04399(10) 0.0467(6) Uani 1 1 d .
F12 F 0.80395(12) 0.1849(2) -0.05079(11) 0.0578(7) Uani 1 1 d .
F13 F 0.92842(13) 0.0797(2) -0.02656(11) 0.0598(7) Uani 1 1 d .
F14 F 0.98871(14) 0.0327(2) 0.09686(12) 0.0666(8) Uani 1 1 d .
F15 F 0.92296(13) 0.0792(2) 0.19186(11) 0.0584(7) Uani 1 1 d .
F17 F 0.75425(16) 0.0477(2) 0.28972(11) 0.0696(8) Uani 1 1 d .
F18 F 0.8331(2) 0.0481(2) 0.40546(12) 0.0970(11) Uani 1 1 d .
F19 F 0.94303(17) 0.1837(2) 0.43513(12) 0.0857(10) Uani 1 1 d .
F20 F 0.97504(14) 0.3228(2) 0.34426(14) 0.0787(9) Uani 1 1 d .
F21 F 0.89885(13) 0.3217(2) 0.22635(12) 0.0608(7) Uani 1 1 d .
F23 F 0.62940(13) 0.2554(2) 0.17709(13) 0.0657(7) Uani 1 1 d .
F24 F 0.51850(14) 0.1253(3) 0.14649(15) 0.0867(9) Uani 1 1 d .
F25 F 0.53497(15) -0.0915(3) 0.12251(14) 0.0860(9) Uani 1 1 d .
F26 F 0.66605(16) -0.1746(2) 0.13144(14) 0.0807(9) Uani 1 1 d .
F27 F 0.77736(13) -0.04443(16) 0.15765(12) 0.0551(7) Uani 1 1 d .
F29 F 0.71596(13) 0.88140(16) 0.37752(10) 0.0479(6) Uani 1 1 d .
F30 F 0.61030(18) 1.0213(2) 0.34348(13) 0.0814(9) Uani 1 1 d .
F31 F 0.49357(18) 0.9593(3) 0.26010(15) 0.1012(11) Uani 1 1 d .
F32 F 0.48474(13) 0.7546(3) 0.20989(14) 0.0824(9) Uani 1 1 d .
F33 F 0.59186(12) 0.61695(18) 0.23961(11) 0.0538(6) Uani 1 1 d .
F35 F 0.80792(12) 0.59267(18) 0.45664(10) 0.0483(6) Uani 1 1 d .
F36 F 0.93452(13) 0.6718(2) 0.50147(12) 0.0634(7) Uani 1 1 d .
F37 F 0.99525(14) 0.8193(2) 0.43289(14) 0.0785(8) Uani 1 1 d .
F38 F 0.92573(14) 0.8854(2) 0.31628(14) 0.0768(8) Uani 1 1 d .
F39 F 0.79799(12) 0.80642(18) 0.26964(11) 0.0525(6) Uani 1 1 d .
F41 F 0.65061(15) 0.6730(2) 0.43460(11) 0.0662(8) Uani 1 1 d .
F42 F 0.58684(17) 0.5175(3) 0.49032(14) 0.0929(10) Uani 1 1 d .
F43 F 0.59247(15) 0.3050(2) 0.45397(15) 0.0906(10) Uani 1 1 d .
F44 F 0.66532(15) 0.25172(19) 0.36008(15) 0.0825(9) Uani 1 1 d .
F45 F 0.72801(15) 0.40466(17) 0.30299(13) 0.0645(7) Uani 1 1 d .
B1 B 0.7800(2) 0.1856(3) 0.1786(2) 0.0323(10) Uani 1 1 d .
B2 B 0.7203(2) 0.6508(3) 0.3282(2) 0.0328(11) Uani 1 1 d .

loop_
_atom_site_aniso_label
_atom_site_aniso_U_11
_atom_site_aniso_U_22
_atom_site_aniso_U_33
_atom_site_aniso_U_23
_atom_site_aniso_U_13
_atom_site_aniso_U_12
C1 0.043(2) 0.031(2) 0.031(2) -0.0009(18) 0.0085(18) -0.0005(18)
N1 0.038(2) 0.035(2) 0.0315(18) -0.0056(15) 0.0105(15) 0.0028(16)
N2 0.043(2) 0.0272(17) 0.0307(19) -0.0022(15) 0.0039(15) 0.0015(15)
C10 0.036(2) 0.026(2) 0.036(2) -0.0053(17) 0.0085(18) -0.0015(17)
C11 0.025(2) 0.036(2) 0.038(2) -0.0079(19) 0.0059(18) -0.0019(18)
C12 0.044(3) 0.047(2) 0.026(2) -0.0089(19) 0.0082(19) -0.010(2)
C13 0.044(3) 0.042(2) 0.047(3) -0.011(2) 0.026(2) -0.004(2)
C14 0.037(3) 0.036(2) 0.059(3) 0.001(2) 0.019(2) 0.008(2)
C15 0.043(3) 0.034(2) 0.038(2) 0.0046(19) 0.008(2) 0.006(2)
C16 0.044(3) 0.026(2) 0.034(2) -0.0058(18) 0.0083(19) -0.0006(18)
C17 0.063(3) 0.033(2) 0.034(2) -0.005(2) 0.006(2) -0.012(2)
C18 0.091(4) 0.043(3) 0.032(3) 0.002(2) 0.005(2) -0.011(3)
C19 0.077(4) 0.045(3) 0.037(3) -0.009(2) -0.007(2) 0.005(3)
C20 0.048(3) 0.045(3) 0.055(3) -0.015(2) -0.004(2) -0.004(2)
C21 0.048(3) 0.035(2) 0.042(2) 0.002(2) 0.012(2) -0.003(2)
C22 0.038(2) 0.036(2) 0.024(2) -0.0026(17) 0.0073(17) 0.0018(19)
C23 0.049(3) 0.044(3) 0.044(3) 0.008(2) 0.017(2) 0.003(2)
C24 0.029(3) 0.082(4) 0.052(3) 0.003(3) 0.013(2) 0.001(3)
C25 0.048(3) 0.076(4) 0.044(3) -0.008(2) 0.003(2) -0.027(3)
C26 0.065(4) 0.045(3) 0.044(3) -0.014(2) 0.013(2) -0.022(3)
C27 0.044(3) 0.044(3) 0.038(2) -0.004(2) 0.013(2) 0.003(2)
C28 0.044(2) 0.025(2) 0.025(2) 0.0027(16) 0.0085(18) -0.0025(18)
C29 0.050(3) 0.035(2) 0.031(2) 0.0002(19) 0.012(2) -0.003(2)
C30 0.084(4) 0.031(2) 0.047(3) 0.008(2) 0.030(3) 0.026(2)
C31 0.060(3) 0.065(3) 0.059(3) 0.022(3) 0.019(3) 0.041(3)
C32 0.033(3) 0.068(3) 0.059(3) 0.016(3) -0.002(2) 0.011(2)
C33 0.037(3) 0.036(2) 0.041(2) 0.0021(19) 0.007(2) -0.0023(19)
C34 0.037(2) 0.026(2) 0.033(2) -0.0032(17) 0.0050(18) 0.0063(17)
C35 0.040(3) 0.034(2) 0.041(2) -0.003(2) 0.007(2) 0.0005(19)
C36 0.042(3) 0.049(3) 0.037(2) -0.005(2) -0.007(2) 0.010(2)
C37 0.035(3) 0.057(3) 0.059(3) 0.000(2) -0.004(2) -0.007(2)
C38 0.046(3) 0.044(3) 0.060(3) 0.003(2) 0.015(2) -0.009(2)
C39 0.036(2) 0.041(2) 0.036(2) 0.003(2) 0.0025(19) -0.005(2)
C40 0.034(2) 0.030(2) 0.035(2) -0.0005(18) -0.0002(18) -0.0045(18)
C41 0.055(3) 0.034(2) 0.045(3) 0.008(2) 0.008(2) 0.001(2)
C42 0.049(3) 0.077(4) 0.047(3) 0.026(3) 0.013(2) 0.000(3)
C43 0.041(3) 0.054(3) 0.071(3) 0.035(3) -0.011(3) -0.014(2)
C44 0.048(3) 0.029(3) 0.075(4) 0.015(2) -0.013(3) -0.009(2)
C45 0.039(3) 0.032(2) 0.050(3) 0.007(2) -0.005(2) -0.002(2)
C50 0.068(4) 0.075(4) 0.042(3) -0.014(3) -0.002(3) 0.011(3)
C51 0.063(3) 0.084(4) 0.033(3) 0.014(3) 0.000(2) -0.012(3)
C52 0.077(4) 0.052(3) 0.049(3) 0.011(3) -0.010(3) 0.006(3)
C53 0.048(3) 0.093(4) 0.053(3) -0.007(3) 0.004(2) 0.009(3)
C54 0.059(4) 0.112(5) 0.046(3) 0.026(3) -0.007(3) -0.034(3)
C55 0.093(4) 0.051(3) 0.055(3) 0.010(3) -0.026(3) -0.008(3)
C56 0.094(5) 0.077(5) 0.116(6) -0.047(4) 0.054(5) -0.010(4)
C57 0.101(5) 0.098(5) 0.071(4) -0.019(4) 0.038(4) 0.000(4)
C58 0.113(6) 0.086(5) 0.096(5) 0.001(4) 0.060(5) -0.014(4)
C59 0.068(4) 0.102(5) 0.129(6) -0.039(5) 0.038(4) -0.035(4)
C60 0.070(4) 0.144(7) 0.079(4) 0.003(5) 0.015(4) 0.025(5)
C61 0.094(5) 0.067(4) 0.127(7) 0.006(4) 0.057(5) 0.018(4)
C2 0.034(2) 0.034(2) 0.025(2) -0.0023(18) 0.0070(17) 0.0033(19)
C3 0.036(2) 0.027(2) 0.034(2) 0.0025(19) 0.0027(18) 0.0018(17)
F11 0.0385(14) 0.0655(15) 0.0357(13) -0.0056(11) 0.0059(10) 0.0083(12)
F12 0.0507(15) 0.0887(19) 0.0357(14) -0.0072(13) 0.0127(12) -0.0056(14)
F13 0.0581(16) 0.0741(17) 0.0571(16) -0.0155(13) 0.0369(14) -0.0032(13)
F14 0.0564(17) 0.0743(18) 0.0754(19) 0.0070(14) 0.0287(14) 0.0287(14)
F15 0.0594(17) 0.0688(17) 0.0484(15) 0.0111(13) 0.0131(13) 0.0276(13)
F17 0.102(2) 0.0660(17) 0.0379(14) 0.0078(12) 0.0055(14) -0.0406(16)
F18 0.158(3) 0.087(2) 0.0365(16) 0.0141(15) -0.0089(17) -0.044(2)
F19 0.115(3) 0.0767(19) 0.0484(17) -0.0085(15) -0.0310(16) -0.0015(17)
F20 0.0628(19) 0.0794(19) 0.083(2) -0.0106(16) -0.0172(15) -0.0203(16)
F21 0.0562(17) 0.0665(16) 0.0581(16) 0.0050(14) 0.0060(13) -0.0245(13)
F23 0.0525(16) 0.0561(16) 0.097(2) 0.0083(14) 0.0362(15) 0.0160(13)
F24 0.0388(17) 0.120(2) 0.104(2) 0.0197(19) 0.0185(15) 0.0040(17)
F25 0.0617(19) 0.114(2) 0.079(2) -0.0097(17) 0.0048(16) -0.0471(18)
F26 0.092(2) 0.0517(17) 0.102(2) -0.0275(15) 0.0279(18) -0.0296(15)
F27 0.0570(17) 0.0279(12) 0.0837(18) -0.0057(12) 0.0212(14) -0.0017(12)
F29 0.0666(17) 0.0333(12) 0.0452(14) -0.0114(11) 0.0135(12) -0.0048(12)
F30 0.133(3) 0.0422(16) 0.0752(19) -0.0030(14) 0.0354(18) 0.0359(16)
F31 0.096(2) 0.114(2) 0.096(2) 0.025(2) 0.0222(19) 0.074(2)
F32 0.0411(17) 0.112(2) 0.086(2) 0.0204(18) -0.0091(15) 0.0074(16)
F33 0.0487(15) 0.0435(14) 0.0625(16) -0.0029(12) -0.0074(12) -0.0124(12)
F35 0.0530(15) 0.0476(14) 0.0399(13) 0.0114(11) -0.0029(11) -0.0022(12)
F36 0.0529(16) 0.0747(18) 0.0528(16) -0.0013(14) -0.0167(13) 0.0057(13)
F37 0.0445(17) 0.093(2) 0.090(2) -0.0026(17) -0.0109(15) -0.0199(15)
F38 0.0551(18) 0.084(2) 0.091(2) 0.0210(16) 0.0123(15) -0.0274(15)
F39 0.0535(15) 0.0564(15) 0.0455(14) 0.0128(12) 0.0036(12) -0.0123(12)
F41 0.107(2) 0.0544(16) 0.0450(15) -0.0003(13) 0.0348(15) 0.0076(15)
F42 0.103(2) 0.118(3) 0.068(2) 0.0397(18) 0.0435(19) 0.006(2)
F43 0.0662(19) 0.086(2) 0.113(2) 0.0655(19) -0.0002(17) -0.0222(16)
F44 0.091(2) 0.0276(14) 0.118(2) 0.0167(15) -0.0095(18) -0.0122(13)
F45 0.094(2) 0.0281(13) 0.0742(18) -0.0011(12) 0.0221(16) 0.0095(13)
B1 0.040(3) 0.023(2) 0.036(3) 0.001(2) 0.012(2) 0.004(2)
B2 0.045(3) 0.023(2) 0.031(2) -0.0065(19) 0.007(2) -0.005(2)

loop_
_atom_type_symbol
_atom_type_description
_atom_type_scat_dispersion_real
_atom_type_scat_dispersion_imag
_atom_type_scat_source
C C 0.0033 0.0016 'International Tables Vol C Tables 4.2.6.8 and 6.1.1.4'
H H 0 0 'International Tables Vol C Tables 4.2.6.8 and 6.1.1.4'
N N 0.0061 0.0033 'International Tables Vol C Tables 4.2.6.8 and 6.1.1.4'
F F 0.0171 0.0103 'International Tables Vol C Tables 4.2.6.8 and 6.1.1.4'
B B 0.0013 0.0007 'International Tables Vol C Tables 4.2.6.8 and 6.1.1.4'

loop_
_geom_angle_atom_site_label_1
_geom_angle_atom_site_label_2
_geom_angle_atom_site_label_3
_geom_angle
C3 C1 C2 109.9(3)
C2 N1 B1 175.4(4)
C3 N2 B2 175.2(4)
C11 C10 C15 113.2(3)
C11 C10 B1 120.8(3)
C15 C10 B1 125.8(3)
C12 C11 F11 115.9(3)
C12 C11 C10 125.1(4)
F11 C11 C10 119.0(3)
F12 C12 C11 121.2(4)
F12 C12 C13 119.6(3)
C11 C12 C13 119.2(4)
F13 C13 C12 119.9(4)
F13 C13 C14 121.1(4)
C12 C13 C14 119.0(4)
F14 C14 C15 120.5(4)
F14 C14 C13 119.9(4)
C15 C14 C13 119.6(4)
F15 C15 C14 115.9(4)
F15 C15 C10 120.3(3)
C14 C15 C10 123.8(4)
C17 C16 C21 112.7(4)
C17 C16 B1 126.2(4)
C21 C16 B1 121.1(3)
F17 C17 C18 115.8(4)
F17 C17 C16 120.0(4)
C18 C17 C16 124.2(4)
C19 C18 F18 118.8(4)
C19 C18 C17 120.4(4)
F18 C18 C17 120.7(4)
F19 C19 C18 120.7(4)
F19 C19 C20 120.2(4)
C18 C19 C20 119.1(4)
F20 C20 C19 121.0(4)
F20 C20 C21 119.9(4)
C19 C20 C21 119.1(4)
F21 C21 C20 117.4(4)
F21 C21 C16 118.2(4)
C20 C21 C16 124.5(4)
C27 C22 C23 113.1(4)
C27 C22 B1 119.7(3)
C23 C22 B1 127.2(3)
F23 C23 C24 117.0(4)
F23 C23 C22 119.4(4)
C24 C23 C22 123.6(4)
F24 C24 C25 120.0(4)
F24 C24 C23 120.0(5)
C25 C24 C23 120.1(4)
F25 C25 C24 121.3(5)
F25 C25 C26 119.3(5)
C24 C25 C26 119.4(4)
F26 C26 C27 121.2(4)
F26 C26 C25 120.1(4)
C27 C26 C25 118.7(4)
F27 C27 C26 116.2(4)
F27 C27 C22 118.8(4)
C26 C27 C22 125.1(4)
C29 C28 C33 114.4(4)
C29 C28 B2 125.3(3)
C33 C28 B2 120.2(3)
F29 C29 C30 116.7(4)
F29 C29 C28 120.3(4)
C30 C29 C28 123.0(4)
F30 C30 C31 120.2(4)
F30 C30 C29 120.7(5)
C31 C30 C29 119.1(4)
F31 C31 C32 119.8(5)
F31 C31 C30 120.0(5)
C32 C31 C30 120.2(4)
C31 C32 C33 119.5(4)
C31 C32 F32 120.5(4)
C33 C32 F32 120.0(4)
F33 C33 C32 117.3(4)
F33 C33 C28 118.9(3)
C32 C33 C28 123.8(4)
C35 C34 C39 113.5(3)
C35 C34 B2 126.4(3)
C39 C34 B2 120.2(3)
F35 C35 C36 115.8(4)
F35 C35 C34 120.3(3)
C36 C35 C34 123.9(4)
F36 C36 C37 120.2(4)
F36 C36 C35 120.5(4)
C37 C36 C35 119.3(4)
F37 C37 C38 120.5(4)
F37 C37 C36 119.9(4)
C38 C37 C36 119.6(4)
F38 C38 C37 120.3(4)
F38 C38 C39 119.8(4)
C37 C38 C39 119.9(4)
F39 C39 C38 118.0(3)
F39 C39 C34 118.1(3)
C38 C39 C34 123.9(4)
C41 C40 C45 114.2(4)
C41 C40 B2 118.9(3)
C45 C40 B2 126.8(4)
F41 C41 C40 119.8(3)
F41 C41 C42 116.5(4)
C40 C41 C42 123.7(4)
F42 C42 C43 120.8(4)
F42 C42 C41 120.1(5)
C43 C42 C41 119.1(4)
C44 C43 F43 121.6(5)
C44 C43 C42 119.6(4)
F43 C43 C42 118.8(5)
C43 C44 F44 120.1(4)
C43 C44 C45 120.0(4)
F44 C44 C45 119.9(5)
F45 C45 C44 116.1(4)
F45 C45 C40 120.5(4)
C44 C45 C40 123.3(4)
C51 C50 C55 119.7(5)
C50 C51 C52 120.0(5)
C53 C52 C51 120.4(5)
C52 C53 C54 120.1(5)
C53 C54 C55 119.7(5)
C50 C55 C54 120.1(5)
C61 C56 C57 120.6(6)
C58 C57 C56 120.4(7)
C57 C58 C59 121.2(6)
C58 C59 C60 118.4(6)
C61 C60 C59 118.2(6)
C56 C61 C60 121.1(7)
N1 C2 C1 178.6(4)
N2 C3 C1 175.2(4)
N1 B1 C22 108.0(3)
N1 B1 C16 104.0(3)
C22 B1 C16 115.6(3)
N1 B1 C10 102.9(3)
C22 B1 C10 109.5(3)
C16 B1 C10 115.6(3)
C34 B2 N2 103.8(3)
C34 B2 C28 116.5(3)
N2 B2 C28 102.4(3)
C34 B2 C40 116.9(3)
N2 B2 C40 105.8(3)
C28 B2 C40 109.5(3)

loop_
_geom_bond_atom_site_label_1
_geom_bond_atom_site_label_2
_geom_bond_distance
C1 C3 1.452(5)
C1 C2 1.459(5)
N1 C2 1.125(4)
N1 B1 1.603(5)
N2 C3 1.125(4)
N2 B2 1.610(5)
C10 C11 1.381(5)
C10 C15 1.384(5)
C10 B1 1.632(6)
C11 C12 1.359(5)
C11 F11 1.370(4)
C12 F12 1.352(4)
C12 C13 1.362(6)
C13 F13 1.335(4)
C13 C14 1.376(6)
C14 F14 1.336(5)
C14 C15 1.369(5)
C15 F15 1.343(4)
C16 C17 1.372(5)
C16 C21 1.387(5)
C16 B1 1.619(6)
C17 F17 1.355(5)
C17 C18 1.370(6)
C18 C19 1.344(6)
C18 F18 1.345(5)
C19 F19 1.342(5)
C19 C20 1.357(6)
C20 F20 1.338(5)
C20 C21 1.376(6)
C21 F21 1.355(4)
C22 C27 1.378(5)
C22 C23 1.386(5)
C22 B1 1.614(6)
C23 F23 1.353(5)
C23 C24 1.367(6)
C24 F24 1.344(5)
C24 C25 1.349(6)
C25 F25 1.346(5)
C25 C26 1.374(6)
C26 F26 1.341(5)
C26 C27 1.359(6)
C27 F27 1.354(5)
C28 C29 1.382(5)
C28 C33 1.384(5)
C28 B2 1.628(6)
C29 F29 1.347(4)
C29 C30 1.372(6)
C30 F30 1.336(5)
C30 C31 1.368(7)
C31 F31 1.346(5)
C31 C32 1.349(7)
C32 C33 1.357(6)
C32 F32 1.357(5)
C33 F33 1.345(4)
C34 C35 1.389(5)
C34 C39 1.392(5)
C34 B2 1.603(6)
C35 F35 1.352(4)
C35 C36 1.375(6)
C36 F36 1.340(4)
C36 C37 1.367(6)
C37 F37 1.343(5)
C37 C38 1.356(6)
C38 F38 1.350(5)
C38 C39 1.365(6)
C39 F39 1.353(4)
C40 C41 1.371(5)
C40 C45 1.385(5)
C40 B2 1.633(5)
C41 F41 1.351(4)
C41 C42 1.376(6)
C42 F42 1.343(5)
C42 C43 1.372(7)
C43 C44 1.342(7)
C43 F43 1.347(5)
C44 F44 1.343(5)
C44 C45 1.372(6)
C45 F45 1.348(5)
C50 C51 1.362(7)
C50 C55 1.369(7)
C51 C52 1.369(7)
C52 C53 1.351(7)
C53 C54 1.368(7)
C54 C55 1.370(8)
C56 C61 1.346(9)
C56 C57 1.357(8)
C57 C58 1.325(8)
C58 C59 1.375(9)
C59 C60 1.417(9)
C60 C61 1.355(9)
